data_1542764
loop_
_publ_author_name
'Roeser, Stephan'
'Bozoglian, Fernando'
'Richmond, Craig J.'
'League, Aaron B.'
'Ertem, Mehmed Z.'
'Franc\`as, Laia'
'Mir\'o, Pere'
'Benet-Buchholz, Jordi'
'Cramer, Christopher J.'
'Llobet, Antoni'

_publ_section_title
;
 Water oxidation catalysis with ligand substituted Ru--bpp type complexes
;
_journal_issue 13
_journal_name_full 'Catal. Sci. Technol.'
_journal_page_first 5088
_journal_paper_doi 10.1039/C6CY00197A
_journal_volume 6
_journal_year 2016
_chemical_formula_sum 'C50 H45 Cl F12 N10 O3 P2 Ru2'
_chemical_formula_weight 1361.49
_chemical_name_systematic
; 
 ? 
;
_space_group_IT_number 15
_symmetry_cell_setting monoclinic
_symmetry_space_group_name_Hall '-C 2yc'
_symmetry_space_group_name_H-M 'C 1 2/c 1'
_atom_sites_solution_hydrogens geom
_atom_sites_solution_primary direct
_atom_sites_solution_secondary difmap
_audit_creation_method SHELXL-97
_audit_update_record
;
2015-10-23 deposited with the CCDC.
2016-03-11 downloaded from the CCDC.
;
_cell_angle_alpha 90.00
_cell_angle_beta 92.869(4)
_cell_angle_gamma 90.00
_cell_formula_units_Z 8
_cell_length_a 36.067(3)
_cell_length_b 15.5582(10)
_cell_length_c 18.7893(13)
_cell_measurement_reflns_used 5063
_cell_measurement_temperature 100(2)
_cell_measurement_theta_max 23.56
_cell_measurement_theta_min 2.26
_cell_volume 10530.2(13)
_computing_cell_refinement 'Bruker APEX2 v2009.1-0'
_computing_data_collection 'Bruker APEX2 v2009.1-0'
_computing_data_reduction 'Bruker SAINT V7.60A'
_computing_molecular_graphics 'Bruker SHELXTL'
_computing_publication_material 'Bruker SHELXTL'
_computing_structure_refinement 'SHELXS-97 (Sheldrick, 2008)'
_computing_structure_solution 'SHELXS-97 (Sheldrick, 2008)'
_diffrn_ambient_temperature 100(2)
_diffrn_detector_area_resol_mean 512
_diffrn_detector_type '4K CCD area detector APEX II'
_diffrn_measured_fraction_theta_full 0.996
_diffrn_measured_fraction_theta_max 0.996
_diffrn_measurement_device_type 'Kappa 4-axis goniometer bruker-nonius'
_diffrn_measurement_method
;
 Fullsphere data collection, phi and omega scans
;
_diffrn_measurement_specimen_support 'magnetic support whith 10 micron nylon fiber cryoloop'
_diffrn_radiation_monochromator 'Multilayer Montel 200 mirrors'
_diffrn_radiation_type MoK\a
_diffrn_radiation_wavelength 0.71073
_diffrn_reflns_av_R_equivalents 0.0884
_diffrn_reflns_av_sigmaI/netI 0.0895
_diffrn_reflns_limit_h_max 42
_diffrn_reflns_limit_h_min -42
_diffrn_reflns_limit_k_max 18
_diffrn_reflns_limit_k_min -18
_diffrn_reflns_limit_l_max 20
_diffrn_reflns_limit_l_min -22
_diffrn_reflns_number 36553
_diffrn_reflns_theta_full 24.75
_diffrn_reflns_theta_max 24.75
_diffrn_reflns_theta_min 1.13
_diffrn_source 'rotating anode X-ray tube'
_diffrn_source_current 70
_diffrn_source_power 50
_diffrn_source_size '3 mm x 0.3 mm fine focus'
_diffrn_source_type 'Bruker-Nonius FR 591'
_exptl_absorpt_coefficient_mu 0.782
_exptl_absorpt_correction_T_max 0.98
_exptl_absorpt_correction_T_min 0.81
_exptl_absorpt_correction_type empirical
_exptl_absorpt_process_details
; 
 SADABS Version 2008/1 Bruker-Nonius
 Blessing, Acta Cryst. (1995) A51 33-38
;
_exptl_crystal_colour red
_exptl_crystal_density_diffrn 1.718
_exptl_crystal_density_method 'not measured'
_exptl_crystal_description needle
_exptl_crystal_F_000 5456
_exptl_crystal_size_max 0.13
_exptl_crystal_size_mid 0.03
_exptl_crystal_size_min 0.01
_refine_diff_density_max 1.288
_refine_diff_density_min -0.757
_refine_diff_density_rms 0.155
_refine_ls_extinction_method none
_refine_ls_goodness_of_fit_ref 1.029
_refine_ls_hydrogen_treatment noref
_refine_ls_matrix_type full
_refine_ls_number_parameters 1062
_refine_ls_number_reflns 8988
_refine_ls_number_restraints 1400
_refine_ls_restrained_S_all 0.990
_refine_ls_R_factor_all 0.1151
_refine_ls_R_factor_gt 0.0619
_refine_ls_shift/su_max 0.002
_refine_ls_shift/su_mean 0.000
_refine_ls_structure_factor_coef Fsqd
_refine_ls_weighting_details 'calc w=1/[\s^2^(Fo^2^)+(0.0952P)^2^+28.7851P] where P=(Fo^2^+2Fc^2^)/3'
_refine_ls_weighting_scheme calc
_refine_ls_wR_factor_gt 0.1498
_refine_ls_wR_factor_ref 0.1812
_reflns_number_gt 5573
_reflns_number_total 8988
_reflns_threshold_expression >2sigma(I)
_cod_data_source_file c6cy00197a2.cif
_cod_data_source_block u17_0m
_cod_depositor_comments
;
The following automatic conversions were performed:
'_diffrn_measurement_specimen_suppport' tag replaced with
'_diffrn_measurement_specimen_support' tag as specified in the
replacement file
'/usr/data/users/saulius/crontab/automatic-downloads/rss-feeds/RSC/lib/lists/replacement-tags.lst'.

Automatic conversion script
Id: cif_correct_tags 4268 2015-11-12 08:31:59Z antanas 

The following automatic conversions were performed:

'_symmetry_cell_setting' value 'Monoclinic' changed to 'monoclinic'
according to
/usr/data/users/saulius/crontab/automatic-downloads/rss-feeds/RSC/lib/dictionaries/cif_core.dic
dictionary named 'cif_core.dic' version 2.4.2 from 2011-04-26.

Automatic conversion script
Id: cif_fix_values 4268 2015-11-12 08:31:59Z antanas 

 Adding full bibliography for 1542764--1542765.cif.
;
_cod_original_cell_volume 10530.1(13)
_cod_original_sg_symbol_H-M C2/c
_cod_database_code 1542764

loop_
_symmetry_equiv_pos_as_xyz
'x, y, z'
'-x, y, -z+1/2'
'x+1/2, y+1/2, z'
'-x+1/2, y+1/2, -z+1/2'
'-x, -y, -z'
'x, -y, z-1/2'
'-x+1/2, -y+1/2, -z'
'x+1/2, -y+1/2, z-1/2'

loop_
_atom_site_label
_atom_site_type_symbol
_atom_site_fract_x
_atom_site_fract_y
_atom_site_fract_z
_atom_site_U_iso_or_equiv
_atom_site_adp_type
_atom_site_occupancy
_atom_site_symmetry_multiplicity
_atom_site_calc_flag
_atom_site_refinement_flags
_atom_site_disorder_assembly
_atom_site_disorder_group
Ru1 Ru 0.123799(18) 0.26429(4) 1.01829(3) 0.0389(2) Uani 1 1 d . . .
Ru2 Ru 0.094777(19) 0.05999(4) 0.91023(3) 0.0361(2) Uani 1 1 d . . .
Cl1 Cl 0.09228(6) 0.12460(11) 1.02880(8) 0.0409(5) Uani 1 1 d . A .
N2 N 0.12116(18) 0.2860(4) 1.1212(3) 0.0409(15) Uani 1 1 d . A .
N3 N 0.07325(17) 0.3260(3) 1.0218(3) 0.0345(14) Uani 1 1 d . A .
N4 N 0.14887(18) 0.3725(4) 0.9794(3) 0.0475(17) Uani 1 1 d . A .
N5 N 0.12822(16) 0.2388(4) 0.9152(3) 0.0336(14) Uani 1 1 d . A .
N6 N 0.12046(16) 0.1669(3) 0.8800(3) 0.0316(13) Uani 1 1 d . A .
N7 N 0.10548(16) 0.0350(3) 0.8059(3) 0.0325(14) Uani 1 1 d . A .
O1 O 0.11610(17) 0.3136(4) 1.3373(3) 0.0596(16) Uani 1 1 d . A .
N1 N 0.1737(10) 0.212(4) 1.0541(14) 0.050(4) Uani 0.50 1 d PDU A 1
C1 C 0.2038(5) 0.1898(14) 1.0175(8) 0.050(4) Uani 0.50 1 d PDU A 1
H1 H 0.2023 0.1947 0.9681 0.061 Uiso 0.50 1 calc PR A 1
C2 C 0.2365(4) 0.1605(11) 1.0504(9) 0.051(4) Uani 0.50 1 d PDU A 1
H2 H 0.2554 0.1399 1.0230 0.061 Uiso 0.50 1 calc PR A 1
C3 C 0.2411(4) 0.1616(11) 1.1225(9) 0.051(4) Uani 0.50 1 d PDU A 1
H3 H 0.2635 0.1444 1.1449 0.061 Uiso 0.50 1 calc PR A 1
C4 C 0.2118(7) 0.1892(15) 1.1628(8) 0.051(4) Uani 0.50 1 d PDU A 1
H4 H 0.2149 0.1935 1.2121 0.061 Uiso 0.50 1 calc PR A 1
C5 C 0.1775(8) 0.210(4) 1.1280(14) 0.050(4) Uani 0.50 1 d PDU A 1
N1' N 0.1738(17) 0.216(7) 1.0570(18) 0.050(4) Uani 0.30 1 d PDU A 2
C1' C 0.1973(8) 0.168(2) 1.0190(13) 0.050(4) Uani 0.30 1 d PDU A 2
H1' H 0.1911 0.1572 0.9712 0.060 Uiso 0.30 1 calc PR A 2
C2' C 0.2301(7) 0.134(2) 1.0487(14) 0.051(4) Uani 0.30 1 d PDU A 2
H2' H 0.2480 0.1131 1.0195 0.061 Uiso 0.30 1 calc PR A 2
C3' C 0.2359(7) 0.132(2) 1.1207(15) 0.051(4) Uani 0.30 1 d PDU A 2
H3' H 0.2568 0.1054 1.1414 0.061 Uiso 0.30 1 calc PR A 2
C4' C 0.2100(10) 0.171(3) 1.1632(12) 0.051(4) Uani 0.30 1 d PDU A 2
H4' H 0.2122 0.1662 1.2125 0.061 Uiso 0.30 1 calc PR A 2
C5' C 0.1805(15) 0.219(7) 1.1304(18) 0.050(4) Uani 0.30 1 d PDU A 2
N1" N 0.1766(11) 0.231(6) 1.055(3) 0.050(4) Uani 0.20 1 d PDU A 3
C1" C 0.2060(11) 0.211(4) 1.016(2) 0.050(4) Uani 0.20 1 d PDU A 3
H1" H 0.2023 0.2066 0.9666 0.061 Uiso 0.20 1 calc PR A 3
C2" C 0.2412(9) 0.196(3) 1.0458(18) 0.051(4) Uani 0.20 1 d PDU A 3
H2" H 0.2608 0.1852 1.0167 0.061 Uiso 0.20 1 calc PR A 3
C3" C 0.2471(9) 0.196(3) 1.1178(18) 0.051(4) Uani 0.20 1 d PDU A 3
H3" H 0.2703 0.1827 1.1384 0.061 Uiso 0.20 1 calc PR A 3
C4" C 0.2178(12) 0.218(3) 1.160(2) 0.051(4) Uani 0.20 1 d PDU A 3
H4" H 0.2219 0.2242 1.2094 0.061 Uiso 0.20 1 calc PR A 3
C5" C 0.1820(13) 0.231(7) 1.129(3) 0.050(4) Uani 0.20 1 d PDU A 3
C6 C 0.1487(2) 0.2558(5) 1.1663(4) 0.0433(19) Uani 1 1 d D . .
C7 C 0.1466(2) 0.2638(5) 1.2392(4) 0.048(2) Uani 1 1 d . A .
H7 H 0.1656 0.2433 1.2701 0.058 Uiso 1 1 calc R . .
C8 C 0.1156(2) 0.3031(5) 1.2653(4) 0.045(2) Uani 1 1 d . . .
C9 C 0.0867(2) 0.3321(5) 1.2193(4) 0.0413(19) Uani 1 1 d . A .
H9 H 0.0657 0.3579 1.2366 0.050 Uiso 1 1 calc R . .
C10 C 0.0904(2) 0.3210(4) 1.1467(4) 0.0370(18) Uani 1 1 d . . .
C11 C 0.0626(2) 0.3435(4) 1.0892(3) 0.0345(17) Uani 1 1 d . A .
C12 C 0.0288(2) 0.3810(4) 1.1006(4) 0.0383(18) Uani 1 1 d . . .
H12 H 0.0218 0.3916 1.1468 0.046 Uiso 1 1 calc R A .
C13 C 0.0054(2) 0.4027(4) 1.0434(4) 0.0435(19) Uani 1 1 d . A .
H13 H -0.0175 0.4279 1.0502 0.052 Uiso 1 1 calc R . .
C14 C 0.0166(2) 0.3865(4) 0.9757(4) 0.0393(18) Uani 1 1 d . . .
H14 H 0.0013 0.4010 0.9363 0.047 Uiso 1 1 calc R A .
C15 C 0.0502(2) 0.3490(4) 0.9667(4) 0.0408(19) Uani 1 1 d . A .
H15 H 0.0574 0.3390 0.9206 0.049 Uiso 1 1 calc R . .
C16 C 0.0861(3) 0.3613(6) 1.3672(4) 0.062(3) Uani 1 1 d . . .
H16A H 0.0841 0.4167 1.3449 0.093 Uiso 1 1 calc R A .
H16B H 0.0912 0.3684 1.4175 0.093 Uiso 1 1 calc R . .
H16C H 0.0633 0.3304 1.3591 0.093 Uiso 1 1 calc R . .
C17 C 0.1586(3) 0.4437(6) 1.0166(5) 0.065(3) Uani 1 1 d . . .
H17 H 0.1546 0.4446 1.0651 0.078 Uiso 1 1 calc R A .
C18 C 0.1741(3) 0.5154(6) 0.9868(5) 0.072(3) Uani 1 1 d . A .
H18 H 0.1801 0.5629 1.0151 0.086 Uiso 1 1 calc R . .
C19 C 0.1805(3) 0.5166(6) 0.9159(5) 0.067(3) Uani 1 1 d . . .
H19 H 0.1907 0.5647 0.8950 0.080 Uiso 1 1 calc R A .
C20 C 0.1714(2) 0.4445(5) 0.8761(5) 0.053(2) Uani 1 1 d . A .
H20 H 0.1756 0.4436 0.8277 0.064 Uiso 1 1 calc R . .
C21 C 0.1560(2) 0.3730(5) 0.9082(4) 0.0403(18) Uani 1 1 d . . .
C22 C 0.1453(2) 0.2938(5) 0.8720(4) 0.0391(18) Uani 1 1 d . A .
C23 C 0.1489(2) 0.2550(5) 0.8056(4) 0.0386(18) Uani 1 1 d . . .
H23 H 0.1597 0.2773 0.7656 0.046 Uiso 1 1 calc R A .
C24 C 0.1324(2) 0.1744(4) 0.8137(3) 0.0325(16) Uani 1 1 d . A .
C25 C 0.1245(2) 0.0973(4) 0.7705(3) 0.0336(17) Uani 1 1 d . . .
C26 C 0.1352(2) 0.0840(5) 0.7018(3) 0.0370(18) Uani 1 1 d . A .
H26 H 0.1487 0.1260 0.6791 0.044 Uiso 1 1 calc R . .
C27 C 0.1261(2) 0.0087(5) 0.6670(3) 0.0395(18) Uani 1 1 d . . .
H27 H 0.1330 -0.0005 0.6206 0.047 Uiso 1 1 calc R A .
C28 C 0.1065(2) -0.0527(4) 0.7018(3) 0.0370(18) Uani 1 1 d . A .
H28 H 0.0998 -0.1042 0.6794 0.044 Uiso 1 1 calc R . .
C29 C 0.0969(2) -0.0368(4) 0.7703(3) 0.0377(18) Uani 1 1 d . . .
H29 H 0.0835 -0.0788 0.7932 0.045 Uiso 1 1 calc R A .
N8 N 0.1342(3) -0.0252(8) 0.9425(11) 0.0470(17) Uani 0.50 1 d PDU A 1
N9 N 0.0624(3) -0.0458(8) 0.9330(11) 0.0416(15) Uani 0.50 1 d PDU A 1
N10 N 0.0391(3) 0.0986(10) 0.882(2) 0.0375(14) Uani 0.50 1 d PDU A 1
C30 C 0.1708(4) -0.0113(9) 0.9409(12) 0.0507(18) Uani 0.50 1 d PDU A 1
H30 H 0.1792 0.0424 0.9273 0.061 Uiso 0.50 1 calc PR A 1
C31 C 0.1966(4) -0.0756(9) 0.9590(9) 0.0534(19) Uani 0.50 1 d PDU A 1
H31 H 0.2219 -0.0658 0.9555 0.064 Uiso 0.50 1 calc PR A 1
C32 C 0.1840(4) -0.1527(10) 0.9819(9) 0.0535(19) Uani 0.50 1 d PDU A 1
H32 H 0.2009 -0.1945 0.9977 0.064 Uiso 0.50 1 calc PR A 1
C33 C 0.1466(4) -0.1698(9) 0.9821(8) 0.0512(18) Uani 0.50 1 d PDU A 1
H33 H 0.1382 -0.2242 0.9938 0.061 Uiso 0.50 1 calc PR A 1
C34 C 0.1213(4) -0.1033(8) 0.9643(10) 0.0481(16) Uani 0.50 1 d PDU A 1
C35 C 0.0810(4) -0.1147(8) 0.9602(10) 0.0453(15) Uani 0.50 1 d PDU A 1
C36 C 0.0606(5) -0.1867(8) 0.9816(9) 0.0466(18) Uani 0.50 1 d PDU A 1
H36 H 0.0722 -0.2354 1.0009 0.056 Uiso 0.50 1 calc PR A 1
C37 C 0.0226(5) -0.1807(8) 0.9724(9) 0.0451(18) Uani 0.50 1 d PDU A 1
H37 H 0.0086 -0.2279 0.9855 0.054 Uiso 0.50 1 calc PR A 1
C38 C 0.0038(4) -0.1104(8) 0.9454(9) 0.0429(17) Uani 0.50 1 d PDU A 1
H38 H -0.0220 -0.1091 0.9409 0.052 Uiso 0.50 1 calc PR A 1
C39 C 0.0253(4) -0.0409(8) 0.9249(11) 0.0402(14) Uani 0.50 1 d PDU A 1
C40 C 0.0122(3) 0.0359(9) 0.8923(12) 0.0382(14) Uani 0.50 1 d PDU A 1
C41 C -0.0251(4) 0.0536(8) 0.8739(10) 0.0394(17) Uani 0.50 1 d PDU A 1
H41 H -0.0434 0.0133 0.8826 0.047 Uiso 0.50 1 calc PR A 1
C42 C -0.0343(4) 0.1296(9) 0.8436(10) 0.0411(17) Uani 0.50 1 d PDU A 1
H42 H -0.0589 0.1394 0.8288 0.049 Uiso 0.50 1 calc PR A 1
C43 C -0.0089(4) 0.1925(9) 0.8340(12) 0.0406(16) Uani 0.50 1 d PDU A 1
H43 H -0.0142 0.2477 0.8175 0.049 Uiso 0.50 1 calc PR A 1
C44 C 0.0268(11) 0.1607(17) 0.853(2) 0.0390(15) Uani 0.50 1 d PU A 1
H44 H 0.0454 0.1982 0.8401 0.047 Uiso 0.50 1 calc PR A 1
N8' N 0.1431(3) -0.0076(8) 0.9457(12) 0.0483(18) Uani 0.50 1 d PDU A 2
N9' N 0.0727(3) -0.0470(8) 0.9388(11) 0.0420(16) Uani 0.50 1 d PDU A 2
N10' N 0.0422(3) 0.0891(11) 0.885(2) 0.0377(14) Uani 0.50 1 d PDU A 2
C30' C 0.1788(4) 0.0152(10) 0.9428(12) 0.0519(19) Uani 0.50 1 d PDU A 2
H30' H 0.1846 0.0673 0.9219 0.062 Uiso 0.50 1 calc PR A 2
C31' C 0.2075(4) -0.0372(10) 0.9704(9) 0.054(2) Uani 0.50 1 d PDU A 2
H31' H 0.2321 -0.0193 0.9699 0.065 Uiso 0.50 1 calc PR A 2
C32' C 0.1987(4) -0.1149(10) 0.9981(9) 0.0547(19) Uani 0.50 1 d PDU A 2
H32' H 0.2175 -0.1508 1.0162 0.066 Uiso 0.50 1 calc PR A 2
C33' C 0.1624(4) -0.1413(10) 0.9997(8) 0.0522(18) Uani 0.50 1 d PDU A 2
H33' H 0.1565 -0.1941 1.0195 0.063 Uiso 0.50 1 calc PR A 2
C34' C 0.1342(4) -0.0872(9) 0.9708(10) 0.0490(16) Uani 0.50 1 d PDU A 2
C35' C 0.0947(4) -0.1087(8) 0.9689(10) 0.0461(15) Uani 0.50 1 d PDU A 2
C36' C 0.0782(5) -0.1854(8) 0.9916(9) 0.0469(18) Uani 0.50 1 d PDU A 2
H36' H 0.0922 -0.2307 1.0108 0.056 Uiso 0.50 1 calc PR A 2
C37' C 0.0400(5) -0.1894(9) 0.9837(9) 0.0456(18) Uani 0.50 1 d PDU A 2
H37' H 0.0285 -0.2392 0.9991 0.055 Uiso 0.50 1 calc PR A 2
C38' C 0.0177(4) -0.1257(8) 0.9551(9) 0.0438(16) Uani 0.50 1 d PDU A 2
H38' H -0.0080 -0.1311 0.9516 0.053 Uiso 0.50 1 calc PR A 2
C39' C 0.0356(4) -0.0523(9) 0.9312(11) 0.0412(15) Uani 0.50 1 d PDU A 2
C40' C 0.0186(3) 0.0207(9) 0.8990(12) 0.0389(14) Uani 0.50 1 d PDU A 2
C41' C -0.0194(3) 0.0282(9) 0.8802(10) 0.0392(16) Uani 0.50 1 d PDU A 2
H41' H -0.0354 -0.0169 0.8888 0.047 Uiso 0.50 1 calc PR A 2
C42' C -0.0324(4) 0.1010(9) 0.8494(10) 0.0404(16) Uani 0.50 1 d PDU A 2
H42' H -0.0576 0.1050 0.8368 0.048 Uiso 0.50 1 calc PR A 2
C43' C -0.0101(4) 0.1688(9) 0.8359(12) 0.0407(16) Uani 0.50 1 d PDU A 2
H43' H -0.0211 0.2160 0.8131 0.049 Uiso 0.50 1 calc PR A 2
C44' C 0.0289(11) 0.1739(17) 0.854(2) 0.0392(15) Uani 0.50 1 d PU A 2
H44' H 0.0437 0.2218 0.8474 0.047 Uiso 0.50 1 calc PR A 2
P1A P 0.5000 0.31182(17) 0.7500 0.0389(7) Uani 1 2 d S . .
F1A F 0.5000 0.2080(3) 0.7500 0.0448(15) Uani 1 2 d S . .
F2A F 0.47340(12) 0.3117(3) 0.8156(2) 0.0463(11) Uani 1 1 d . . .
F3A F 0.5000 0.4145(4) 0.7500 0.0517(17) Uani 1 2 d S . .
F4A F 0.46421(12) 0.3111(3) 0.6957(2) 0.0485(11) Uani 1 1 d . . .
P1B P 0.5000 0.06693(18) 0.2500 0.0450(7) Uani 1 2 d S . .
F1B F 0.47389(15) 0.1385(3) 0.2130(2) 0.0672(15) Uani 1 1 d . . .
F2B F 0.47424(15) -0.0057(3) 0.2137(3) 0.0764(16) Uani 1 1 d . . .
F3B F 0.47508(15) 0.0669(4) 0.3158(2) 0.0740(16) Uani 1 1 d . . .
P1C P 0.2714(2) 0.2148(5) 0.3494(4) 0.0737(15) Uani 0.50 1 d PDU B 1
F1C F 0.3121(2) 0.2559(6) 0.3612(5) 0.078(2) Uani 0.50 1 d PDU B 1
F2C F 0.2688(3) 0.2580(6) 0.2721(4) 0.086(2) Uani 0.50 1 d PDU B 1
F3C F 0.2299(2) 0.1808(8) 0.3381(7) 0.092(2) Uani 0.50 1 d PDU B 1
F4C F 0.2745(3) 0.1755(6) 0.4273(4) 0.084(2) Uani 0.50 1 d PDU B 1
F5C F 0.2550(3) 0.3020(6) 0.3815(5) 0.103(2) Uani 0.50 1 d PDU B 1
F6C F 0.2878(3) 0.1312(5) 0.3173(5) 0.095(2) Uani 0.50 1 d PDU B 1
P1C' P 0.2758(3) 0.1923(6) 0.3522(5) 0.0763(14) Uani 0.50 1 d PU C 2
F1C' F 0.3198(4) 0.1988(10) 0.3679(6) 0.096(2) Uani 0.50 1 d PU C 2
F2C' F 0.2843(3) 0.1579(8) 0.2732(5) 0.079(2) Uani 0.50 1 d PU C 2
F3C' F 0.2364(4) 0.1666(12) 0.3318(9) 0.094(2) Uani 0.50 1 d PU C 2
F4C' F 0.2698(4) 0.2074(9) 0.4340(6) 0.085(2) Uani 0.50 1 d PU C 2
F5C' F 0.2794(4) 0.2818(9) 0.3299(7) 0.100(2) Uani 0.50 1 d PU C 2
F6C' F 0.2791(3) 0.0910(8) 0.3778(6) 0.091(2) Uani 0.50 1 d PU C 2
O1S O 0.2525(3) 0.3926(6) 0.1220(4) 0.123(3) Uani 1 1 d U . .
C1S C 0.2480(4) 0.4213(8) 0.1801(6) 0.092(3) Uani 1 1 d U . .
C2S C 0.2108(3) 0.4266(7) 0.2135(6) 0.092(3) Uani 1 1 d U . .
H2S1 H 0.2035 0.4857 0.2172 0.138 Uiso 1 1 calc R . .
H2S2 H 0.2126 0.4013 0.2601 0.138 Uiso 1 1 calc R . .
H2S3 H 0.1925 0.3961 0.1843 0.138 Uiso 1 1 calc R . .
C3S C 0.2786(3) 0.4585(8) 0.2242(6) 0.103(3) Uani 1 1 d U . .
H3S1 H 0.3010 0.4273 0.2167 0.155 Uiso 1 1 calc R . .
H3S2 H 0.2730 0.4550 0.2735 0.155 Uiso 1 1 calc R . .
H3S3 H 0.2819 0.5176 0.2112 0.155 Uiso 1 1 calc R . .
O1T O 0.4116(3) 0.0971(7) 0.4407(5) 0.137(3) Uani 1 1 d U . .
C1T C 0.4031(3) 0.1184(9) 0.3766(7) 0.100(3) Uani 1 1 d U . .
C2T C 0.3848(3) 0.0559(8) 0.3254(7) 0.105(3) Uani 1 1 d U . .
H2T1 H 0.3892 -0.0016 0.3423 0.157 Uiso 1 1 calc R . .
H2T2 H 0.3949 0.0625 0.2794 0.157 Uiso 1 1 calc R . .
H2T3 H 0.3586 0.0668 0.3216 0.157 Uiso 1 1 calc R . .
C3T C 0.4085(3) 0.2000(8) 0.3514(6) 0.092(3) Uani 1 1 d U . .
H3T1 H 0.3858 0.2322 0.3535 0.139 Uiso 1 1 calc R . .
H3T2 H 0.4156 0.1971 0.3029 0.139 Uiso 1 1 calc R . .
H3T3 H 0.4277 0.2278 0.3801 0.139 Uiso 1 1 calc R . .

loop_
_atom_site_aniso_label
_atom_site_aniso_U_11
_atom_site_aniso_U_22
_atom_site_aniso_U_33
_atom_site_aniso_U_23
_atom_site_aniso_U_13
_atom_site_aniso_U_12
Ru1 0.0498(4) 0.0469(4) 0.0208(3) -0.0066(3) 0.0088(3) 0.0051(3)
Ru2 0.0609(4) 0.0329(3) 0.0157(3) 0.0027(2) 0.0142(3) 0.0082(3)
Cl1 0.0681(14) 0.0401(10) 0.0153(8) 0.0032(7) 0.0123(8) 0.0115(9)
N2 0.047(4) 0.049(4) 0.027(3) -0.005(3) 0.003(3) 0.000(3)
N3 0.053(4) 0.029(3) 0.022(3) 0.001(2) 0.010(3) 0.000(3)
N4 0.059(5) 0.049(4) 0.036(4) -0.012(3) 0.013(3) -0.005(3)
N5 0.038(4) 0.040(3) 0.024(3) -0.003(3) 0.005(3) 0.007(3)
N6 0.039(4) 0.035(3) 0.022(3) -0.003(3) 0.008(3) 0.010(3)
N7 0.050(4) 0.030(3) 0.018(3) 0.006(2) 0.012(3) 0.006(3)
O1 0.073(4) 0.074(4) 0.033(3) -0.005(3) 0.010(3) 0.007(3)
N1 0.052(4) 0.061(9) 0.036(3) -0.014(4) 0.002(3) 0.008(5)
C1 0.053(4) 0.061(9) 0.037(3) -0.015(4) 0.002(3) 0.008(5)
C2 0.052(4) 0.061(9) 0.039(3) -0.015(4) 0.002(3) 0.008(5)
C3 0.053(4) 0.061(9) 0.039(3) -0.014(4) 0.001(3) 0.008(5)
C4 0.054(4) 0.061(9) 0.038(3) -0.015(4) 0.000(3) 0.007(5)
C5 0.053(4) 0.061(9) 0.037(3) -0.014(4) 0.001(3) 0.007(5)
N1' 0.052(4) 0.061(9) 0.036(3) -0.015(4) 0.002(3) 0.008(5)
C1' 0.053(4) 0.061(9) 0.037(3) -0.015(4) 0.002(3) 0.008(5)
C2' 0.053(4) 0.061(9) 0.038(3) -0.015(4) 0.002(3) 0.008(5)
C3' 0.053(4) 0.061(9) 0.039(3) -0.015(4) 0.001(3) 0.007(5)
C4' 0.054(4) 0.061(9) 0.038(3) -0.015(4) 0.001(3) 0.007(5)
C5' 0.053(4) 0.061(9) 0.037(3) -0.014(4) 0.001(3) 0.007(5)
N1" 0.053(4) 0.061(9) 0.036(3) -0.015(4) 0.002(3) 0.008(5)
C1" 0.053(4) 0.061(9) 0.037(3) -0.015(4) 0.002(3) 0.008(5)
C2" 0.053(4) 0.061(9) 0.038(3) -0.015(4) 0.002(3) 0.008(5)
C3" 0.053(4) 0.061(9) 0.039(3) -0.014(4) 0.001(3) 0.008(5)
C4" 0.053(4) 0.061(9) 0.038(3) -0.014(4) 0.001(3) 0.007(5)
C5" 0.053(4) 0.061(9) 0.037(3) -0.014(4) 0.001(3) 0.008(5)
C6 0.053(5) 0.045(4) 0.032(4) -0.010(3) 0.005(4) -0.002(4)
C7 0.065(6) 0.053(5) 0.027(4) -0.004(4) 0.003(4) 0.003(4)
C8 0.062(6) 0.054(5) 0.021(4) -0.006(3) 0.012(4) -0.005(4)
C9 0.049(5) 0.041(4) 0.035(4) -0.005(3) 0.013(4) 0.006(4)
C10 0.051(5) 0.034(4) 0.027(4) -0.003(3) 0.011(3) 0.000(4)
C11 0.053(5) 0.027(4) 0.024(4) 0.000(3) 0.014(3) -0.003(3)
C12 0.054(5) 0.035(4) 0.028(4) 0.004(3) 0.017(4) 0.001(4)
C13 0.060(6) 0.030(4) 0.041(5) 0.006(3) 0.014(4) 0.005(4)
C14 0.060(5) 0.030(4) 0.029(4) 0.005(3) 0.010(4) 0.004(4)
C15 0.061(6) 0.033(4) 0.030(4) 0.007(3) 0.015(4) 0.006(4)
C16 0.074(7) 0.080(6) 0.033(5) -0.012(4) 0.016(4) 0.006(5)
C17 0.087(7) 0.060(6) 0.051(5) -0.024(5) 0.024(5) -0.010(5)
C18 0.097(8) 0.055(6) 0.065(6) -0.028(5) 0.023(6) -0.019(5)
C19 0.087(8) 0.048(5) 0.066(6) -0.014(5) 0.024(5) -0.010(5)
C20 0.061(6) 0.049(5) 0.053(5) -0.009(4) 0.017(4) 0.001(4)
C21 0.045(5) 0.048(5) 0.029(4) -0.006(3) 0.014(3) 0.000(4)
C22 0.043(5) 0.042(4) 0.034(4) -0.001(3) 0.015(3) 0.008(4)
C23 0.042(5) 0.055(5) 0.021(4) -0.003(3) 0.017(3) 0.006(4)
C24 0.043(5) 0.041(4) 0.015(3) 0.004(3) 0.009(3) 0.007(3)
C25 0.040(4) 0.041(4) 0.021(4) 0.000(3) 0.007(3) 0.009(3)
C26 0.047(5) 0.045(4) 0.021(4) 0.004(3) 0.011(3) 0.002(4)
C27 0.049(5) 0.055(5) 0.015(3) -0.007(3) 0.006(3) 0.009(4)
C28 0.053(5) 0.039(4) 0.019(3) -0.004(3) 0.009(3) -0.003(4)
C29 0.059(5) 0.030(4) 0.025(4) 0.004(3) 0.013(3) 0.004(4)
N8 0.070(4) 0.045(3) 0.028(3) 0.005(3) 0.019(4) 0.013(3)
N9 0.068(4) 0.037(2) 0.021(3) -0.002(2) 0.020(3) 0.006(3)
N10 0.056(3) 0.035(3) 0.023(3) -0.006(3) 0.015(3) -0.005(3)
C30 0.071(4) 0.049(4) 0.034(3) 0.006(4) 0.017(4) 0.014(3)
C31 0.073(4) 0.051(4) 0.038(3) 0.003(4) 0.017(4) 0.016(3)
C32 0.075(4) 0.050(4) 0.036(4) 0.004(3) 0.015(4) 0.017(3)
C33 0.076(4) 0.047(3) 0.032(3) 0.005(3) 0.016(4) 0.014(3)
C34 0.073(4) 0.044(3) 0.029(3) 0.003(3) 0.017(3) 0.012(3)
C35 0.073(4) 0.039(3) 0.025(3) 0.000(2) 0.018(3) 0.008(3)
C36 0.074(4) 0.039(3) 0.028(3) -0.001(3) 0.018(4) 0.007(3)
C37 0.073(4) 0.037(3) 0.026(3) -0.001(3) 0.018(4) 0.005(3)
C38 0.068(4) 0.038(3) 0.024(3) -0.003(3) 0.018(4) 0.002(3)
C39 0.064(3) 0.036(3) 0.022(3) -0.006(2) 0.018(3) 0.000(3)
C40 0.058(3) 0.035(3) 0.023(3) -0.006(3) 0.015(3) -0.004(3)
C41 0.058(3) 0.036(4) 0.026(3) -0.006(3) 0.013(3) -0.006(3)
C42 0.058(3) 0.037(4) 0.029(3) -0.005(4) 0.012(3) -0.005(3)
C43 0.058(3) 0.036(4) 0.028(3) -0.005(4) 0.012(3) -0.004(3)
C44 0.057(3) 0.036(4) 0.025(3) -0.006(3) 0.014(3) -0.005(3)
N8' 0.071(4) 0.046(4) 0.029(3) 0.006(3) 0.018(4) 0.014(3)
N9' 0.069(4) 0.037(3) 0.022(3) -0.001(2) 0.020(4) 0.006(3)
N10' 0.056(3) 0.036(3) 0.022(3) -0.007(3) 0.015(3) -0.005(3)
C30' 0.072(4) 0.049(4) 0.036(3) 0.005(4) 0.017(4) 0.015(3)
C31' 0.073(4) 0.052(4) 0.039(4) 0.005(4) 0.017(4) 0.016(3)
C32' 0.075(4) 0.051(4) 0.039(4) 0.005(4) 0.016(4) 0.017(3)
C33' 0.076(4) 0.048(3) 0.034(3) 0.005(3) 0.017(4) 0.015(3)
C34' 0.074(4) 0.045(3) 0.030(3) 0.004(3) 0.018(3) 0.013(3)
C35' 0.073(4) 0.040(3) 0.026(3) 0.001(2) 0.019(3) 0.009(3)
C36' 0.075(4) 0.039(3) 0.028(3) 0.000(3) 0.017(4) 0.009(3)
C37' 0.073(4) 0.038(3) 0.027(3) -0.002(3) 0.018(4) 0.007(3)
C38' 0.070(4) 0.037(3) 0.025(3) -0.002(3) 0.018(3) 0.004(3)
C39' 0.067(3) 0.037(3) 0.022(3) -0.005(2) 0.019(3) 0.001(3)
C40' 0.060(3) 0.036(3) 0.022(3) -0.007(3) 0.016(3) -0.004(3)
C41' 0.059(3) 0.035(4) 0.025(3) -0.006(3) 0.014(3) -0.007(3)
C42' 0.059(3) 0.035(4) 0.028(3) -0.005(4) 0.012(3) -0.007(3)
C43' 0.058(3) 0.037(4) 0.029(3) -0.004(4) 0.013(3) -0.005(3)
C44' 0.057(3) 0.036(4) 0.025(3) -0.005(3) 0.014(3) -0.004(3)
P1A 0.065(2) 0.0331(14) 0.0198(13) 0.000 0.0130(13) 0.000
F1A 0.067(4) 0.035(3) 0.034(3) 0.000 0.021(3) 0.000
F2A 0.070(3) 0.046(2) 0.025(2) -0.0001(18) 0.023(2) 0.003(2)
F3A 0.085(5) 0.037(3) 0.035(3) 0.000 0.016(3) 0.000
F4A 0.065(3) 0.051(3) 0.030(2) 0.0008(19) 0.010(2) 0.004(2)
P1B 0.056(2) 0.0421(16) 0.0372(16) 0.000 0.0074(14) 0.000
F1B 0.094(4) 0.058(3) 0.047(3) 0.010(2) -0.018(3) 0.009(3)
F2B 0.065(4) 0.070(3) 0.094(4) -0.023(3) 0.004(3) -0.017(3)
F3B 0.075(4) 0.107(4) 0.042(3) 0.012(3) 0.016(3) 0.020(3)
P1C 0.077(3) 0.112(4) 0.034(2) -0.004(2) 0.019(2) -0.033(3)
F1C 0.078(4) 0.114(5) 0.042(4) 0.003(4) 0.013(3) -0.036(4)
F2C 0.091(5) 0.124(5) 0.042(3) 0.012(4) 0.002(3) -0.040(4)
F3C 0.075(4) 0.157(5) 0.047(4) 0.005(4) 0.019(4) -0.030(4)
F4C 0.088(4) 0.119(5) 0.047(3) 0.013(4) 0.014(3) -0.030(4)
F5C 0.113(5) 0.124(5) 0.075(5) -0.006(4) 0.026(5) 0.006(4)
F6C 0.101(4) 0.114(4) 0.071(4) -0.015(4) 0.018(4) -0.018(4)
P1C' 0.076(2) 0.118(3) 0.036(2) -0.008(2) 0.021(2) -0.042(3)
F1C' 0.079(4) 0.156(6) 0.053(5) -0.012(6) 0.014(3) -0.037(4)
F2C' 0.086(5) 0.121(5) 0.033(3) -0.002(3) 0.015(3) -0.035(5)
F3C' 0.077(4) 0.156(5) 0.049(4) 0.004(4) 0.011(3) -0.035(4)
F4C' 0.090(5) 0.121(5) 0.045(3) -0.012(3) 0.021(3) -0.038(5)
F5C' 0.111(4) 0.119(4) 0.071(4) 0.003(3) 0.031(4) -0.028(4)
F6C' 0.102(5) 0.119(4) 0.053(4) 0.003(3) 0.022(4) -0.021(4)
O1S 0.167(7) 0.124(6) 0.077(5) -0.023(4) 0.007(5) 0.031(5)
C1S 0.118(6) 0.089(5) 0.069(5) -0.010(4) -0.002(4) 0.020(5)
C2S 0.116(6) 0.077(6) 0.083(6) 0.002(5) 0.002(5) -0.002(6)
C3S 0.107(7) 0.114(7) 0.087(7) 0.001(6) -0.011(6) 0.022(6)
O1T 0.130(7) 0.198(7) 0.084(5) 0.047(5) 0.011(5) -0.018(6)
C1T 0.091(6) 0.137(6) 0.074(5) 0.019(5) 0.011(5) -0.016(5)
C2T 0.096(8) 0.112(7) 0.108(7) 0.004(6) 0.018(6) -0.006(6)
C3T 0.093(7) 0.125(7) 0.060(6) 0.002(5) 0.008(5) -0.020(6)

loop_
_atom_type_symbol
_atom_type_description
_atom_type_scat_dispersion_real
_atom_type_scat_dispersion_imag
_atom_type_scat_source
C C 0.0033 0.0016 'International Tables Vol C Tables 4.2.6.8 and 6.1.1.4'
H H 0.0000 0.0000 'International Tables Vol C Tables 4.2.6.8 and 6.1.1.4'
N N 0.0061 0.0033 'International Tables Vol C Tables 4.2.6.8 and 6.1.1.4'
O O 0.0106 0.0060 'International Tables Vol C Tables 4.2.6.8 and 6.1.1.4'
F F 0.0171 0.0103 'International Tables Vol C Tables 4.2.6.8 and 6.1.1.4'
P P 0.1023 0.0942 'International Tables Vol C Tables 4.2.6.8 and 6.1.1.4'
Cl Cl 0.1484 0.1585 'International Tables Vol C Tables 4.2.6.8 and 6.1.1.4'
Ru Ru -1.2594 0.8363 'International Tables Vol C Tables 4.2.6.8 and 6.1.1.4'

loop_
_geom_angle_atom_site_label_1
_geom_angle_atom_site_label_2
_geom_angle_atom_site_label_3
_geom_angle
_geom_angle_site_symmetry_1
_geom_angle_site_symmetry_3
N2 Ru1 N5 177.6(2) . .
N2 Ru1 N1' 78.5(9) . .
N5 Ru1 N1' 99.2(9) . .
N2 Ru1 N1 80.3(7) . .
N5 Ru1 N1 97.3(7) . .
N1' Ru1 N1 2(3) . .
N2 Ru1 N1" 78.7(14) . .
N5 Ru1 N1" 99.0(14) . .
N1' Ru1 N1" 7(5) . .
N1 Ru1 N1" 9(3) . .
N2 Ru1 N4 104.5(2) . .
N5 Ru1 N4 76.1(2) . .
N1' Ru1 N4 92(3) . .
N1 Ru1 N4 93(2) . .
N1" Ru1 N4 85(3) . .
N2 Ru1 N3 78.6(2) . .
N5 Ru1 N3 103.7(2) . .
N1' Ru1 N3 157.0(9) . .
N1 Ru1 N3 158.9(7) . .
N1" Ru1 N3 155.5(16) . .
N4 Ru1 N3 92.0(2) . .
N2 Ru1 Cl1 91.59(18) . .
N5 Ru1 Cl1 87.84(17) . .
N1' Ru1 Cl1 93(4) . .
N1 Ru1 Cl1 91(2) . .
N1" Ru1 Cl1 100(3) . .
N4 Ru1 Cl1 163.81(17) . .
N3 Ru1 Cl1 89.78(16) . .
N9' Ru2 N10' 82.0(4) . .
N9' Ru2 N6 176.6(4) . .
N10' Ru2 N6 101.1(3) . .
N9' Ru2 N8 69.1(4) . .
N10' Ru2 N8 150.8(4) . .
N6 Ru2 N8 107.7(4) . .
N9' Ru2 N7 101.7(7) . .
N10' Ru2 N7 92.2(11) . .
N6 Ru2 N7 77.0(2) . .
N8 Ru2 N7 90.0(6) . .
N9' Ru2 N9 10.1(4) . .
N10' Ru2 N9 71.9(4) . .
N6 Ru2 N9 172.6(4) . .
N8 Ru2 N9 79.1(4) . .
N7 Ru2 N9 100.4(6) . .
N9' Ru2 N8' 80.1(4) . .
N10' Ru2 N8' 162.1(5) . .
N6 Ru2 N8' 96.7(3) . .
N8 Ru2 N8' 11.5(5) . .
N7 Ru2 N8' 90.9(6) . .
N9 Ru2 N8' 90.2(4) . .
N9' Ru2 N10 85.2(4) . .
N10' Ru2 N10 3.2(5) . .
N6 Ru2 N10 97.9(3) . .
N8 Ru2 N10 154.1(5) . .
N7 Ru2 N10 91.8(11) . .
N9 Ru2 N10 75.2(4) . .
N8' Ru2 N10 165.3(4) . .
N9' Ru2 Cl1 93.8(7) . .
N10' Ru2 Cl1 92.6(11) . .
N6 Ru2 Cl1 87.45(15) . .
N8 Ru2 Cl1 93.1(6) . .
N7 Ru2 Cl1 164.31(17) . .
N9 Ru2 Cl1 95.3(6) . .
N8' Ru2 Cl1 89.1(6) . .
N10 Ru2 Cl1 92.1(11) . .
Ru2 Cl1 Ru1 104.52(6) . .
C10 N2 C6 120.6(6) . .
C10 N2 Ru1 120.0(5) . .
C6 N2 Ru1 118.9(5) . .
C15 N3 C11 118.0(6) . .
C15 N3 Ru1 127.8(5) . .
C11 N3 Ru1 114.2(5) . .
C17 N4 C21 116.4(7) . .
C17 N4 Ru1 126.5(6) . .
C21 N4 Ru1 117.1(5) . .
N6 N5 C22 109.1(5) . .
N6 N5 Ru1 129.0(4) . .
C22 N5 Ru1 121.4(5) . .
N5 N6 C24 108.7(6) . .
N5 N6 Ru2 130.6(4) . .
C24 N6 Ru2 120.7(5) . .
C29 N7 C25 117.2(6) . .
C29 N7 Ru2 126.0(5) . .
C25 N7 Ru2 116.7(4) . .
C8 O1 C16 118.3(7) . .
C1 N1 C5 117.5(11) . .
C1 N1 Ru1 130.0(19) . .
C5 N1 Ru1 112.0(15) . .
N1 C1 C2 122.9(9) . .
C3 C2 C1 120.0(10) . .
C2 C3 C4 119.1(10) . .
C3 C4 C5 119.3(9) . .
N1 C5 C4 120.6(14) . .
N1 C5 C6 116.2(19) . .
C4 C5 C6 120.5(17) . .
C1' N1' C5' 117.3(12) . .
C1' N1' Ru1 125(2) . .
C5' N1' Ru1 116.5(18) . .
N1' C1' C2' 122.6(11) . .
C3' C2' C1' 119.7(11) . .
C2' C3' C4' 119.0(11) . .
C3' C4' C5' 119.2(10) . .
N1' C5' C4' 120.5(17) . .
N1' C5' C6 111(2) . .
C4' C5' C6 126(3) . .
C1" N1" C5" 117.5(10) . .
C1" N1" Ru1 128(3) . .
C5" N1" Ru1 115(3) . .
N1" C1" C2" 123.0(10) . .
C3" C2" C1" 120.0(11) . .
C2" C3" C4" 119.2(11) . .
C3" C4" C5" 119.4(10) . .
N1" C5" C4" 120.4(16) . .
N1" C5" C6 114(4) . .
C4" C5" C6 126(3) . .
N2 C6 C7 120.8(7) . .
N2 C6 C5' 114.3(16) . .
C7 C6 C5' 124.8(15) . .
N2 C6 C5 112.0(12) . .
C7 C6 C5 127.0(13) . .
C5' C6 C5 7(6) . .
N2 C6 C5" 112(2) . .
C7 C6 C5" 126(2) . .
C5' C6 C5" 8(9) . .
C5 C6 C5" 14(4) . .
C6 C7 C8 118.4(7) . .
O1 C8 C7 115.7(7) . .
O1 C8 C9 123.3(7) . .
C7 C8 C9 121.0(7) . .
C10 C9 C8 117.5(7) . .
N2 C10 C9 121.5(7) . .
N2 C10 C11 112.1(6) . .
C9 C10 C11 126.4(7) . .
N3 C11 C12 121.3(7) . .
N3 C11 C10 114.7(6) . .
C12 C11 C10 124.0(6) . .
C13 C12 C11 119.6(7) . .
C12 C13 C14 118.8(7) . .
C15 C14 C13 119.8(7) . .
N3 C15 C14 122.6(7) . .
N4 C17 C18 123.6(8) . .
C19 C18 C17 120.0(8) . .
C18 C19 C20 118.2(9) . .
C19 C20 C21 120.3(8) . .
N4 C21 C20 121.5(7) . .
N4 C21 C22 113.1(6) . .
C20 C21 C22 125.3(7) . .
N5 C22 C23 109.2(6) . .
N5 C22 C21 112.0(6) . .
C23 C22 C21 138.7(7) . .
C22 C23 C24 103.3(6) . .
N6 C24 C23 109.7(6) . .
N6 C24 C25 112.3(6) . .
C23 C24 C25 138.0(6) . .
N7 C25 C26 121.0(6) . .
N7 C25 C24 113.3(6) . .
C26 C25 C24 125.7(7) . .
C27 C26 C25 120.1(7) . .
C26 C27 C28 118.9(6) . .
C29 C28 C27 118.7(7) . .
N7 C29 C28 124.1(7) . .
C30 N8 C34 119.9(9) . .
C30 N8 Ru2 124.6(8) . .
C34 N8 Ru2 115.5(8) . .
C39 N9 C35 124.1(9) . .
C39 N9 Ru2 119.9(6) . .
C35 N9 Ru2 115.8(8) . .
C44 N10 C40 113.0(19) . .
C44 N10 Ru2 132(2) . .
C40 N10 Ru2 114.7(6) . .
N8 C30 C31 121.7(12) . .
C32 C31 C30 118.5(13) . .
C31 C32 C33 121.0(12) . .
C32 C33 C34 118.7(13) . .
N8 C34 C33 119.9(12) . .
N8 C34 C35 116.2(9) . .
C33 C34 C35 123.6(11) . .
N9 C35 C36 118.9(12) . .
N9 C35 C34 113.3(9) . .
C36 C35 C34 127.7(11) . .
C37 C36 C35 116.1(11) . .
C38 C37 C36 124.8(11) . .
C37 C38 C39 116.7(12) . .
N9 C39 C38 119.3(10) . .
N9 C39 C40 114.1(8) . .
C38 C39 C40 126.6(11) . .
N10 C40 C41 119.5(9) . .
N10 C40 C39 115.7(9) . .
C41 C40 C39 124.7(9) . .
C42 C41 C40 119.4(9) . .
C41 C42 C43 122.3(10) . .
C42 C43 C44 109.2(15) . .
N10 C44 C43 136(3) . .
C30' N8' C34' 119.6(9) . .
C30' N8' Ru2 129.4(8) . .
C34' N8' Ru2 110.9(8) . .
C39' N9' C35' 124.2(9) . .
C39' N9' Ru2 116.5(6) . .
C35' N9' Ru2 119.2(8) . .
C40' N10' C44' 123.6(16) . .
C40' N10' Ru2 111.5(6) . .
C44' N10' Ru2 124.9(15) . .
N8' C30' C31' 121.8(12) . .
C32' C31' C30' 118.4(13) . .
C31' C32' C33' 121.1(11) . .
C32' C33' C34' 118.8(12) . .
N8' C34' C33' 119.9(12) . .
N8' C34' C35' 116.2(9) . .
C33' C34' C35' 123.8(11) . .
N9' C35' C36' 118.8(12) . .
N9' C35' C34' 113.4(9) . .
C36' C35' C34' 127.8(11) . .
C37' C36' C35' 116.1(11) . .
C38' C37' C36' 124.9(11) . .
C37' C38' C39' 116.6(12) . .
N9' C39' C38' 119.3(10) . .
N9' C39' C40' 113.9(8) . .
C38' C39' C40' 126.7(11) . .
N10' C40' C41' 119.2(9) . .
N10' C40' C39' 115.9(9) . .
C41' C40' C39' 124.9(9) . .
C42' C41' C40' 119.6(9) . .
C41' C42' C43' 122.4(10) . .
C42' C43' C44' 125.7(16) . .
C43' C44' N10' 109.4(19) . .
F3A P1A F2A 90.06(16) . .
F3A P1A F2A 90.06(16) . 2_656
F2A P1A F2A 179.9(3) . 2_656
F3A P1A F4A 90.38(17) . .
F2A P1A F4A 89.7(2) . .
F2A P1A F4A 90.3(2) 2_656 .
F3A P1A F4A 90.38(17) . 2_656
F2A P1A F4A 90.3(2) . 2_656
F2A P1A F4A 89.7(2) 2_656 2_656
F4A P1A F4A 179.2(3) . 2_656
F3A P1A F1A 180.000(2) . .
F2A P1A F1A 89.94(16) . .
F2A P1A F1A 89.94(16) 2_656 .
F4A P1A F1A 89.62(17) . .
F4A P1A F1A 89.62(17) 2_656 .
F3B P1B F3B 180.0(6) 2_655 .
F3B P1B F2B 90.4(3) 2_655 .
F3B P1B F2B 89.6(3) . .
F3B P1B F2B 89.6(3) 2_655 2_655
F3B P1B F2B 90.4(3) . 2_655
F2B P1B F2B 89.7(4) . 2_655
F3B P1B F1B 90.3(3) 2_655 .
F3B P1B F1B 89.7(3) . .
F2B P1B F1B 89.4(3) . .
F2B P1B F1B 179.1(3) 2_655 .
F3B P1B F1B 89.7(3) 2_655 2_655
F3B P1B F1B 90.3(3) . 2_655
F2B P1B F1B 179.1(3) . 2_655
F2B P1B F1B 89.4(3) 2_655 2_655
F1B P1B F1B 91.5(4) . 2_655
F6C P1C F4C 91.5(5) . .
F6C P1C F3C 92.4(5) . .
F4C P1C F3C 91.0(5) . .
F6C P1C F2C 90.3(5) . .
F4C P1C F2C 177.7(7) . .
F3C P1C F2C 90.3(5) . .
F6C P1C F1C 91.5(5) . .
F4C P1C F1C 90.3(5) . .
F3C P1C F1C 175.9(6) . .
F2C P1C F1C 88.3(5) . .
F6C P1C F5C 178.9(7) . .
F4C P1C F5C 89.4(5) . .
F3C P1C F5C 88.2(5) . .
F2C P1C F5C 88.8(5) . .
F1C P1C F5C 87.9(5) . .
F5C' P1C' F3C' 106.0(11) . .
F5C' P1C' F4C' 99.0(10) . .
F3C' P1C' F4C' 96.4(9) . .
F5C' P1C' F1C' 83.8(9) . .
F3C' P1C' F1C' 167.3(11) . .
F4C' P1C' F1C' 89.7(8) . .
F5C' P1C' F2C' 91.6(9) . .
F3C' P1C' F2C' 84.1(8) . .
F4C' P1C' F2C' 168.8(11) . .
F1C' P1C' F2C' 87.7(8) . .
F5C' P1C' F6C' 170.8(10) . .
F3C' P1C' F6C' 82.7(9) . .
F4C' P1C' F6C' 82.5(8) . .
F1C' P1C' F6C' 87.1(9) . .
F2C' P1C' F6C' 86.4(8) . .
O1S C1S C3S 121.9(14) . .
O1S C1S C2S 124.2(13) . .
C3S C1S C2S 113.8(11) . .
O1T C1T C3T 122.5(13) . .
O1T C1T C2T 121.1(13) . .
C3T C1T C2T 116.3(11) . .

loop_
_geom_bond_atom_site_label_1
_geom_bond_atom_site_label_2
_geom_bond_distance
_geom_bond_site_symmetry_2
Ru1 N2 1.971(6) .
Ru1 N5 1.991(5) .
Ru1 N1' 2.06(2) .
Ru1 N1 2.060(14) .
Ru1 N1" 2.06(3) .
Ru1 N4 2.063(6) .
Ru1 N3 2.065(6) .
Ru1 Cl1 2.465(2) .
Ru2 N9' 1.932(10) .
Ru2 N10' 1.984(10) .
Ru2 N6 2.001(6) .
Ru2 N8 2.014(10) .
Ru2 N7 2.054(5) .
Ru2 N9 2.075(10) .
Ru2 N8' 2.113(10) .
Ru2 N10 2.139(10) .
Ru2 Cl1 2.4500(17) .
N2 C10 1.344(9) .
N2 C6 1.357(9) .
N3 C15 1.343(9) .
N3 C11 1.368(8) .
N4 C17 1.347(10) .
N4 C21 1.375(9) .
N5 N6 1.322(7) .
N5 C22 1.349(9) .
N6 C24 1.343(8) .
N7 C29 1.331(8) .
N7 C25 1.378(9) .
O1 C8 1.363(8) .
O1 C16 1.447(10) .
N1 C1 1.357(17) .
N1 C5 1.388(10) .
C1 C2 1.382(13) .
C2 C3 1.358(13) .
C3 C4 1.398(13) .
C4 C5 1.407(19) .
C5 C6 1.476(9) .
N1' C1' 1.357(18) .
N1' C5' 1.389(11) .
C1' C2' 1.383(13) .
C2' C3' 1.359(13) .
C3' C4' 1.398(13) .
C4' C5' 1.41(2) .
C5' C6 1.476(9) .
N1" C1" 1.357(17) .
N1" C5" 1.389(11) .
C1" C2" 1.382(13) .
C2" C3" 1.358(13) .
C3" C4" 1.398(13) .
C4" C5" 1.408(19) .
C5" C6 1.479(10) .
C6 C7 1.382(10) .
C7 C8 1.386(11) .
C8 C9 1.395(11) .
C9 C10 1.389(10) .
C10 C11 1.479(10) .
C11 C12 1.381(10) .
C12 C13 1.374(10) .
C13 C14 1.376(10) .
C14 C15 1.363(10) .
C17 C18 1.379(12) .
C18 C19 1.364(12) .
C19 C20 1.377(11) .
C20 C21 1.393(11) .
C21 C22 1.451(10) .
C22 C23 1.398(9) .
C23 C24 1.399(10) .
C24 C25 1.469(9) .
C25 C26 1.382(9) .
C26 C27 1.373(10) .
C27 C28 1.374(10) .
C28 C29 1.371(9) .
N8 C30 1.339(13) .
N8 C34 1.369(13) .
N9 C39 1.342(12) .
N9 C35 1.350(11) .
N10 C44 1.18(4) .
N10 C40 1.396(10) .
C30 C31 1.398(13) .
C31 C32 1.361(17) .
C32 C33 1.375(19) .
C33 C34 1.408(14) .
C34 C35 1.465(15) .
C35 C36 1.409(14) .
C36 C37 1.378(17) .
C37 C38 1.370(15) .
C38 C39 1.397(12) .
C39 C40 1.413(12) .
C40 C41 1.400(12) .
C41 C42 1.346(13) .
C42 C43 1.359(12) .
C43 C44 1.41(4) .
N8' C30' 1.341(13) .
N8' C34' 1.368(13) .
N9' C39' 1.343(12) .
N9' C35' 1.350(11) .
N10' C40' 1.396(10) .
N10' C44' 1.51(4) .
C30' C31' 1.398(13) .
C31' C32' 1.361(17) .
C32' C33' 1.374(19) .
C33' C34' 1.407(14) .
C34' C35' 1.464(15) .
C35' C36' 1.409(14) .
C36' C37' 1.379(17) .
C37' C38' 1.369(15) .
C38' C39' 1.396(12) .
C39' C40' 1.413(12) .
C40' C41' 1.400(12) .
C41' C42' 1.346(13) .
C42' C43' 1.358(12) .
C43' C44' 1.43(4) .
P1A F3A 1.597(6) .
P1A F2A 1.600(4) .
P1A F2A 1.600(4) 2_656
P1A F4A 1.604(4) .
P1A F4A 1.604(4) 2_656
P1A F1A 1.616(6) .
P1B F3B 1.564(5) 2_655
P1B F3B 1.564(5) .
P1B F2B 1.594(5) .
P1B F2B 1.594(5) 2_655
P1B F1B 1.595(5) .
P1B F1B 1.595(5) 2_655
P1C F6C 1.561(8) .
P1C F4C 1.584(8) .
P1C F3C 1.593(8) .
P1C F2C 1.600(8) .
P1C F1C 1.604(8) .
P1C F5C 1.611(8) .
P1C' F5C' 1.462(16) .
P1C' F3C' 1.509(15) .
P1C' F4C' 1.580(14) .
P1C' F1C' 1.601(15) .
P1C' F2C' 1.622(13) .
P1C' F6C' 1.651(16) .
O1S C1S 1.199(12) .
C1S C3S 1.466(16) .
C1S C2S 1.512(17) .
O1T C1T 1.272(13) .
C1T C3T 1.373(16) .
C1T C2T 1.498(16) .

loop_
_geom_torsion_atom_site_label_1
_geom_torsion_atom_site_label_2
_geom_torsion_atom_site_label_3
_geom_torsion_atom_site_label_4
_geom_torsion
N9' Ru2 Cl1 Ru1 175.5(3)
N10' Ru2 Cl1 Ru1 -102.4(3)
N6 Ru2 Cl1 Ru1 -1.35(16)
N8 Ru2 Cl1 Ru1 106.2(3)
N7 Ru2 Cl1 Ru1 5.3(6)
N9 Ru2 Cl1 Ru1 -174.5(3)
N8' Ru2 Cl1 Ru1 95.4(3)
N10 Ru2 Cl1 Ru1 -99.2(3)
N2 Ru1 Cl1 Ru2 -173.73(19)
N5 Ru1 Cl1 Ru2 3.90(17)
N1' Ru1 Cl1 Ru2 -95.2(9)
N1 Ru1 Cl1 Ru2 -93.4(7)
N1" Ru1 Cl1 Ru2 -94.9(14)
N4 Ru1 Cl1 Ru2 11.2(7)
N3 Ru1 Cl1 Ru2 107.66(16)
N5 Ru1 N2 C10 -161(6)
N1' Ru1 N2 C10 -177(4)
N1 Ru1 N2 C10 -176(2)
N1" Ru1 N2 C10 175(3)
N4 Ru1 N2 C10 93.7(6)
N3 Ru1 N2 C10 4.6(5)
Cl1 Ru1 N2 C10 -84.9(5)
N5 Ru1 N2 C6 11(6)
N1' Ru1 N2 C6 -5(4)
N1 Ru1 N2 C6 -4(2)
N1" Ru1 N2 C6 -13(3)
N4 Ru1 N2 C6 -94.2(6)
N3 Ru1 N2 C6 176.7(6)
Cl1 Ru1 N2 C6 87.2(5)
N2 Ru1 N3 C15 176.3(6)
N5 Ru1 N3 C15 -4.3(6)
N1' Ru1 N3 C15 171(9)
N1 Ru1 N3 C15 175(6)
N1" Ru1 N3 C15 153(6)
N4 Ru1 N3 C15 71.8(6)
Cl1 Ru1 N3 C15 -92.1(6)
N2 Ru1 N3 C11 -4.8(5)
N5 Ru1 N3 C11 174.6(5)
N1' Ru1 N3 C11 -10(9)
N1 Ru1 N3 C11 -6(6)
N1" Ru1 N3 C11 -28(6)
N4 Ru1 N3 C11 -109.2(5)
Cl1 Ru1 N3 C11 86.9(4)
N2 Ru1 N4 C17 -4.2(8)
N5 Ru1 N4 C17 178.3(8)
N1' Ru1 N4 C17 -82.7(14)
N1 Ru1 N4 C17 -84.9(11)
N1" Ru1 N4 C17 -81.1(16)
N3 Ru1 N4 C17 74.6(7)
Cl1 Ru1 N4 C17 170.7(6)
N2 Ru1 N4 C21 176.8(5)
N5 Ru1 N4 C21 -0.7(5)
N1' Ru1 N4 C21 98.3(13)
N1 Ru1 N4 C21 96.1(10)
N1" Ru1 N4 C21 99.9(16)
N3 Ru1 N4 C21 -104.4(6)
Cl1 Ru1 N4 C21 -8.3(11)
N2 Ru1 N5 N6 68(6)
N1' Ru1 N5 N6 84(4)
N1 Ru1 N5 N6 83(2)
N1" Ru1 N5 N6 92(3)
N4 Ru1 N5 N6 174.1(6)
N3 Ru1 N5 N6 -97.2(6)
Cl1 Ru1 N5 N6 -8.0(5)
N2 Ru1 N5 C22 -102(6)
N1' Ru1 N5 C22 -86(4)
N1 Ru1 N5 C22 -87(2)
N1" Ru1 N5 C22 -79(3)
N4 Ru1 N5 C22 3.5(5)
N3 Ru1 N5 C22 92.2(6)
Cl1 Ru1 N5 C22 -178.6(5)
C22 N5 N6 C24 0.0(7)
Ru1 N5 N6 C24 -171.5(5)
C22 N5 N6 Ru2 -178.8(5)
Ru1 N5 N6 Ru2 9.7(9)
N9' Ru2 N6 N5 -115(11)
N10' Ru2 N6 N5 88.2(13)
N8 Ru2 N6 N5 -96.4(9)
N7 Ru2 N6 N5 177.9(6)
N9 Ru2 N6 N5 108(5)
N8' Ru2 N6 N5 -92.8(8)
N10 Ru2 N6 N5 87.8(12)
Cl1 Ru2 N6 N5 -4.0(5)
N9' Ru2 N6 C24 66(11)
N10' Ru2 N6 C24 -90.5(13)
N8 Ru2 N6 C24 84.9(8)
N7 Ru2 N6 C24 -0.8(5)
N9 Ru2 N6 C24 -71(5)
N8' Ru2 N6 C24 88.5(8)
N10 Ru2 N6 C24 -90.9(12)
Cl1 Ru2 N6 C24 177.3(5)
N9' Ru2 N7 C29 2.8(7)
N10' Ru2 N7 C29 -79.5(7)
N6 Ru2 N7 C29 179.6(6)
N8 Ru2 N7 C29 71.4(7)
N9 Ru2 N7 C29 -7.5(7)
N8' Ru2 N7 C29 82.9(7)
N10 Ru2 N7 C29 -82.7(7)
Cl1 Ru2 N7 C29 172.8(5)
N9' Ru2 N7 C25 -174.7(5)
N10' Ru2 N7 C25 103.0(6)
N6 Ru2 N7 C25 2.1(5)
N8 Ru2 N7 C25 -106.1(6)
N9 Ru2 N7 C25 175.0(5)
N8' Ru2 N7 C25 -94.6(6)
N10 Ru2 N7 C25 99.8(6)
Cl1 Ru2 N7 C25 -4.7(10)
N2 Ru1 N1 C1 -165(6)
N5 Ru1 N1 C1 16(6)
N1' Ru1 N1 C1 -129(100)
N1" Ru1 N1 C1 -86(16)
N4 Ru1 N1 C1 -60(6)
N3 Ru1 N1 C1 -163.0(13)
Cl1 Ru1 N1 C1 104(6)
N2 Ru1 N1 C5 7(4)
N5 Ru1 N1 C5 -173(4)
N1' Ru1 N1 C5 42(100)
N1" Ru1 N1 C5 86(14)
N4 Ru1 N1 C5 111(4)
N3 Ru1 N1 C5 8(9)
Cl1 Ru1 N1 C5 -85(4)
C5 N1 C1 C2 5(7)
Ru1 N1 C1 C2 175(4)
N1 C1 C2 C3 -7(4)
C1 C2 C3 C4 3(3)
C2 C3 C4 C5 4(4)
C1 N1 C5 C4 2(7)
Ru1 N1 C5 C4 -170(5)
C1 N1 C5 C6 164(5)
Ru1 N1 C5 C6 -8(5)
C3 C4 C5 N1 -6(6)
C3 C4 C5 C6 -167(3)
N2 Ru1 N1' C1' 169(10)
N5 Ru1 N1' C1' -10(9)
N1 Ru1 N1' C1' 25(100)
N1" Ru1 N1' C1' -99(16)
N4 Ru1 N1' C1' -86(9)
N3 Ru1 N1' C1' 174(2)
Cl1 Ru1 N1' C1' 78(9)
N2 Ru1 N1' C5' 2(8)
N5 Ru1 N1' C5' -177(8)
N1 Ru1 N1' C5' -142(100)
N1" Ru1 N1' C5' 93(16)
N4 Ru1 N1' C5' 106(8)
N3 Ru1 N1' C5' 7(15)
Cl1 Ru1 N1' C5' -89(8)
C5' N1' C1' C2' -10(12)
Ru1 N1' C1' C2' -178(6)
N1' C1' C2' C3' 14(7)
C1' C2' C3' C4' -6(5)
C2' C3' C4' C5' -6(8)
C1' N1' C5' C4' -2(14)
Ru1 N1' C5' C4' 167(9)
C1' N1' C5' C6 -167(9)
Ru1 N1' C5' C6 1(11)
C3' C4' C5' N1' 10(13)
C3' C4' C5' C6 173(7)
N2 Ru1 N1" C1" -173(7)
N5 Ru1 N1" C1" 8(7)
N1' Ru1 N1" C1" 100(16)
N1 Ru1 N1" C1" 88(14)
N4 Ru1 N1" C1" -67(7)
N3 Ru1 N1" C1" -150(4)
Cl1 Ru1 N1" C1" 98(7)
N2 Ru1 N1" C5" 7(5)
N5 Ru1 N1" C5" -172(5)
N1' Ru1 N1" C5" -80(15)
N1 Ru1 N1" C5" -92(16)
N4 Ru1 N1" C5" 113(6)
N3 Ru1 N1" C5" 30(10)
Cl1 Ru1 N1" C5" -83(6)
C5" N1" C1" C2" -5(9)
Ru1 N1" C1" C2" 175(5)
N1" C1" C2" C3" 4(8)
C1" C2" C3" C4" -4(7)
C2" C3" C4" C5" 6(8)
C1" N1" C5" C4" 7(11)
Ru1 N1" C5" C4" -173(8)
C1" N1" C5" C6 179(8)
Ru1 N1" C5" C6 -1(9)
C3" C4" C5" N1" -7(11)
C3" C4" C5" C6 -178(7)
C10 N2 C6 C7 -3.0(11)
Ru1 N2 C6 C7 -175.0(6)
C10 N2 C6 C5' 179(5)
Ru1 N2 C6 C5' 7(5)
C10 N2 C6 C5 173(3)
Ru1 N2 C6 C5 1(3)
C10 N2 C6 C5" -172(5)
Ru1 N2 C6 C5" 16(5)
N1' C5' C6 N2 -5(10)
C4' C5' C6 N2 -170(8)
N1' C5' C6 C7 177(6)
C4' C5' C6 C7 13(14)
N1' C5' C6 C5 66(28)
N1 C5 C6 N2 5(5)
C4 C5 C6 N2 167(4)
N1 C5 C6 C7 -179(3)
C4 C5 C6 C7 -18(7)
N1 C5 C6 C5' -106(34)
C4 C5 C6 C5' 55(28)
N1 C5 C6 C5" -89(14)
C4 C5 C6 C5" 73(13)
N1" C5" C6 N2 -9(8)
C4" C5" C6 N2 163(8)
N1" C5" C6 C7 -178(4)
C4" C5" C6 C7 -6(13)
N1" C5" C6 C5 83(14)
C4" C5" C6 C5 -106(17)
N2 C6 C7 C8 0.3(12)
C5' C6 C7 C8 178(6)
C5 C6 C7 C8 -175(3)
C5" C6 C7 C8 168(6)
C16 O1 C8 C7 174.3(7)
C16 O1 C8 C9 -3.5(11)
C6 C7 C8 O1 -176.3(7)
C6 C7 C8 C9 1.6(12)
O1 C8 C9 C10 177.0(7)
C7 C8 C9 C10 -0.7(12)
C6 N2 C10 C9 3.8(11)
Ru1 N2 C10 C9 175.8(5)
C6 N2 C10 C11 -175.4(6)
Ru1 N2 C10 C11 -3.5(8)
C8 C9 C10 N2 -2.0(11)
C8 C9 C10 C11 177.2(7)
C15 N3 C11 C12 2.0(10)
Ru1 N3 C11 C12 -177.0(5)
C15 N3 C11 C10 -176.5(6)
Ru1 N3 C11 C10 4.4(7)
N2 C10 C11 N3 -0.9(9)
C9 C10 C11 N3 179.9(7)
N2 C10 C11 C12 -179.3(6)
C9 C10 C11 C12 1.4(11)
N3 C11 C12 C13 -1.0(10)
C10 C11 C12 C13 177.4(7)
C11 C12 C13 C14 -0.2(11)
C12 C13 C14 C15 0.4(11)
C11 N3 C15 C14 -1.8(10)
Ru1 N3 C15 C14 177.1(5)
C13 C14 C15 N3 0.6(11)
C21 N4 C17 C18 1.5(14)
Ru1 N4 C17 C18 -177.5(8)
N4 C17 C18 C19 -0.2(16)
C17 C18 C19 C20 -0.6(15)
C18 C19 C20 C21 0.2(14)
C17 N4 C21 C20 -1.9(12)
Ru1 N4 C21 C20 177.2(6)
C17 N4 C21 C22 179.2(7)
Ru1 N4 C21 C22 -1.7(8)
C19 C20 C21 N4 1.1(13)
C19 C20 C21 C22 179.9(8)
N6 N5 C22 C23 -0.3(8)
Ru1 N5 C22 C23 171.9(5)
N6 N5 C22 C21 -177.7(6)
Ru1 N5 C22 C21 -5.4(8)
N4 C21 C22 N5 4.3(9)
C20 C21 C22 N5 -174.6(7)
N4 C21 C22 C23 -171.8(9)
C20 C21 C22 C23 9.3(15)
N5 C22 C23 C24 0.5(8)
C21 C22 C23 C24 176.7(9)
N5 N6 C24 C23 0.3(8)
Ru2 N6 C24 C23 179.3(5)
N5 N6 C24 C25 -179.4(5)
Ru2 N6 C24 C25 -0.5(8)
C22 C23 C24 N6 -0.5(8)
C22 C23 C24 C25 179.1(8)
C29 N7 C25 C26 -2.2(10)
Ru2 N7 C25 C26 175.6(5)
C29 N7 C25 C24 179.4(6)
Ru2 N7 C25 C24 -2.9(7)
N6 C24 C25 N7 2.2(8)
C23 C24 C25 N7 -177.4(8)
N6 C24 C25 C26 -176.2(7)
C23 C24 C25 C26 4.2(14)
N7 C25 C26 C27 1.8(11)
C24 C25 C26 C27 -180.0(7)
C25 C26 C27 C28 -0.5(11)
C26 C27 C28 C29 -0.2(11)
C25 N7 C29 C28 1.4(11)
Ru2 N7 C29 C28 -176.1(6)
C27 C28 C29 N7 -0.3(11)
N9' Ru2 N8 C30 177(2)
N10' Ru2 N8 C30 169(3)
N6 Ru2 N8 C30 -2.1(18)
N7 Ru2 N8 C30 74.2(17)
N9 Ru2 N8 C30 174.8(18)
N8' Ru2 N8 C30 -20(5)
N10 Ru2 N8 C30 168(3)
Cl1 Ru2 N8 C30 -90.4(17)
N9' Ru2 N8 C34 -0.2(14)
N10' Ru2 N8 C34 -8(3)
N6 Ru2 N8 C34 -179.1(13)
N7 Ru2 N8 C34 -102.8(14)
N9 Ru2 N8 C34 -2.1(15)
N8' Ru2 N8 C34 163(7)
N10 Ru2 N8 C34 -9(4)
Cl1 Ru2 N8 C34 92.6(14)
N9' Ru2 N9 C39 169(8)
N10' Ru2 N9 C39 -4.2(18)
N6 Ru2 N9 C39 -24(6)
N8 Ru2 N9 C39 179.0(17)
N7 Ru2 N9 C39 -93.1(15)
N8' Ru2 N9 C39 176.0(17)
N10 Ru2 N9 C39 -4.0(18)
Cl1 Ru2 N9 C39 86.8(15)
N9' Ru2 N9 C35 -7(6)
N10' Ru2 N9 C35 -180(2)
N6 Ru2 N9 C35 160(4)
N8 Ru2 N9 C35 3.3(15)
N7 Ru2 N9 C35 91.2(15)
N8' Ru2 N9 C35 0.3(16)
N10 Ru2 N9 C35 -179.7(18)
Cl1 Ru2 N9 C35 -88.9(15)
N9' Ru2 N10 C44 -175(5)
N6 Ru2 N10 C44 4(5)
N8 Ru2 N10 C44 -167(3)
N7 Ru2 N10 C44 -73(5)
N9 Ru2 N10 C44 -174(5)
N8' Ru2 N10 C44 -174(3)
Cl1 Ru2 N10 C44 92(5)
N9' Ru2 N10 C40 -2(2)
N6 Ru2 N10 C40 177(2)
N8 Ru2 N10 C40 6(4)
N7 Ru2 N10 C40 100(2)
N9 Ru2 N10 C40 0(2)
N8' Ru2 N10 C40 -1(6)
Cl1 Ru2 N10 C40 -95(2)
C34 N8 C30 C31 2(3)
Ru2 N8 C30 C31 -175.1(16)
N8 C30 C31 C32 -3(3)
C30 C31 C32 C33 5(3)
C31 C32 C33 C34 -6(3)
C30 N8 C34 C33 -2(3)
Ru2 N8 C34 C33 174.6(15)
C30 N8 C34 C35 -176.3(17)
Ru2 N8 C34 C35 1(2)
C32 C33 C34 N8 4(3)
C32 C33 C34 C35 177.7(16)
C39 N9 C35 C36 0(3)
Ru2 N9 C35 C36 175.5(14)
C39 N9 C35 C34 -179.2(18)
Ru2 N9 C35 C34 -4(2)
N8 C34 C35 N9 2(2)
C33 C34 C35 N9 -171.6(17)
N8 C34 C35 C36 -177.2(18)
C33 C34 C35 C36 9(3)
N9 C35 C36 C37 0(2)
C34 C35 C36 C37 179.5(16)
C35 C36 C37 C38 -1(2)
C36 C37 C38 C39 1(2)
C35 N9 C39 C38 0(3)
Ru2 N9 C39 C38 -175.3(15)
C35 N9 C39 C40 -177.3(19)
Ru2 N9 C39 C40 7(2)
C37 C38 C39 N9 -1(2)
C37 C38 C39 C40 176.3(18)
C44 N10 C40 C41 -4(5)
Ru2 N10 C40 C41 -178.6(18)
C44 N10 C40 C39 179(4)
Ru2 N10 C40 C39 4(3)
N9 C39 C40 N10 -7(3)
C38 C39 C40 N10 176(2)
N9 C39 C40 C41 175.6(19)
C38 C39 C40 C41 -1(3)
N10 C40 C41 C42 3(3)
C39 C40 C41 C42 179.4(19)
C40 C41 C42 C43 -4(3)
C41 C42 C43 C44 6(3)
C40 N10 C44 C43 9(8)
Ru2 N10 C44 C43 -178(3)
C42 C43 C44 N10 -10(7)
N9' Ru2 N8' C30' 175(2)
N10' Ru2 N8' C30' 173(4)
N6 Ru2 N8' C30' -3.9(19)
N8 Ru2 N8' C30' 159(7)
N7 Ru2 N8' C30' 73.0(18)
N9 Ru2 N8' C30' 173(2)
N10 Ru2 N8' C30' 174(4)
Cl1 Ru2 N8' C30' -91.3(18)
N9' Ru2 N8' C34' -1.4(15)
N10' Ru2 N8' C34' -3(5)
N6 Ru2 N8' C34' 180.0(13)
N8 Ru2 N8' C34' -18(5)
N7 Ru2 N8' C34' -103.0(14)
N9 Ru2 N8' C34' -2.6(15)
N10 Ru2 N8' C34' -2(5)
Cl1 Ru2 N8' C34' 92.7(14)
N10' Ru2 N9' C39' -1.4(18)
N6 Ru2 N9' C39' -158(10)
N8 Ru2 N9' C39' -177.5(19)
N7 Ru2 N9' C39' -92.0(15)
N9 Ru2 N9' C39' -8(6)
N8' Ru2 N9' C39' 179.1(16)
N10 Ru2 N9' C39' -1.1(18)
Cl1 Ru2 N9' C39' 90.7(15)
N10' Ru2 N9' C35' -177.3(19)
N6 Ru2 N9' C35' 26(12)
N8 Ru2 N9' C35' 6.6(15)
N7 Ru2 N9' C35' 92.1(16)
N9 Ru2 N9' C35' 176(8)
N8' Ru2 N9' C35' 3.2(16)
N10 Ru2 N9' C35' -177(2)
Cl1 Ru2 N9' C35' -85.2(16)
N9' Ru2 N10' C40' -1(2)
N6 Ru2 N10' C40' 177.5(19)
N8 Ru2 N10' C40' 6(4)
N7 Ru2 N10' C40' 100(2)
N9 Ru2 N10' C40' 0.1(19)
N8' Ru2 N10' C40' 1(6)
Cl1 Ru2 N10' C40' -95(2)
N9' Ru2 N10' C44' 179(4)
N6 Ru2 N10' C44' -2(4)
N8 Ru2 N10' C44' -173(2)
N7 Ru2 N10' C44' -79(4)
N9 Ru2 N10' C44' -179(4)
N8' Ru2 N10' C44' -179(3)
Cl1 Ru2 N10' C44' 86(4)
C34' N8' C30' C31' -6(3)
Ru2 N8' C30' C31' 178.7(16)
N8' C30' C31' C32' 3(3)
C30' C31' C32' C33' -1(3)
C31' C32' C33' C34' 1(3)
C30' N8' C34' C33' 6(3)
Ru2 N8' C34' C33' -177.5(15)
C30' N8' C34' C35' -177.0(17)
Ru2 N8' C34' C35' 0(2)
C32' C33' C34' N8' -4(3)
C32' C33' C34' C35' 179.4(17)
C39' N9' C35' C36' 3(3)
Ru2 N9' C35' C36' 178.0(14)
C39' N9' C35' C34' -179.9(18)
Ru2 N9' C35' C34' -4(2)
N8' C34' C35' N9' 3(2)
C33' C34' C35' N9' 179.9(18)
N8' C34' C35' C36' -179.7(18)
C33' C34' C35' C36' -3(3)
N9' C35' C36' C37' -3(2)
C34' C35' C36' C37' -179.9(17)
C35' C36' C37' C38' 1(2)
C36' C37' C38' C39' 1(3)
C35' N9' C39' C38' 0(3)
Ru2 N9' C39' C38' -176.0(15)
C35' N9' C39' C40' 179(2)
Ru2 N9' C39' C40' 4(2)
C37' C38' C39' N9' -1(3)
C37' C38' C39' C40' 179.0(19)
C44' N10' C40' C41' 3(5)
Ru2 N10' C40' C41' -176.0(18)
C44' N10' C40' C39' -177(3)
Ru2 N10' C40' C39' 3(3)
N9' C39' C40' N10' -5(3)
C38' C39' C40' N10' 175(2)
N9' C39' C40' C41' 174.7(19)
C38' C39' C40' C41' -6(3)
N10' C40' C41' C42' 0(3)
C39' C40' C41' C42' -179.7(19)
C40' C41' C42' C43' 0(3)
C41' C42' C43' C44' -2(4)
C42' C43' C44' N10' 4(5)
C40' N10' C44' C43' -5(5)
Ru2 N10' C44' C43' 174(2)
